data_7707677
loop_
_publ_author_name
'Li, Mei'
'Zhou, Yanyan'
'Yao, Yuan'
'Gao, Ting'
'Yan, Pengfei'
'Li, Hongfeng'

_publ_section_title
;
 Designing water-quenching resistant highly luminescent europium complexes
 by regulating the orthogonal arrangement of bis-\b-diketone ligands.
;
_journal_issue 28
_journal_name_full 'Dalton transactions (Cambridge, England : 2003)'
_journal_page_first 9914
_journal_page_last 9922
_journal_paper_doi 10.1039/d1dt00155h
_journal_volume 50
_journal_year 2021
_chemical_formula_moiety 'C56 H20 Eu F12 N8 O8, 2(C4 H8 O), C6 H16 N, 0.5(C6 H12)'
_chemical_formula_sum 'C73 H58 Eu F12 N9 O10'
_chemical_formula_weight 1601.24
_space_group_crystal_system monoclinic
_space_group_IT_number 15
_space_group_name_Hall '-C 2yc'
_space_group_name_H-M_alt 'C 1 2/c 1'
_atom_sites_solution_hydrogens mixed
_atom_sites_solution_primary dual
_audit_creation_date 2021-01-05
_audit_creation_method
;
Olex2 1.3-alpha
(compiled 2020.11.12 svn.r5f609507 for OlexSys, GUI svn.r6226)
;
_audit_update_record
;
2021-01-07 deposited with the CCDC.	2021-06-14 downloaded from the CCDC.
;
_cell_angle_alpha 90
_cell_angle_beta 99.442(2)
_cell_angle_gamma 90
_cell_formula_units_Z 4
_cell_length_a 21.0646(11)
_cell_length_b 13.3266(7)
_cell_length_c 26.5837(12)
_cell_measurement_reflns_used 9341
_cell_measurement_temperature 100.0
_cell_measurement_theta_max 26.72
_cell_measurement_theta_min 2.69
_cell_volume 7361.5(6)
_computing_cell_refinement 'SAINT V8.40A (Bruker, 2019)'
_computing_data_reduction 'SAINT V8.40A (Bruker, 2019)'
_computing_molecular_graphics 'Olex2 1.3-alpha (Dolomanov et al., 2009)'
_computing_publication_material 'Olex2 1.3-alpha (Dolomanov et al., 2009)'
_computing_structure_refinement 'SHELXL 2018/3 (Sheldrick, 2015)'
_computing_structure_solution 'SHELXT 2018/2 (Sheldrick, 2018)'
_diffrn_ambient_temperature 100.0
_diffrn_detector_area_resol_mean 8
_diffrn_measured_fraction_theta_full 0.997
_diffrn_measured_fraction_theta_max 0.996
_diffrn_measurement_device_type 'Bruker APEX-II CCD'
_diffrn_measurement_method '\w and \f scans'
_diffrn_radiation_monochromator graphite
_diffrn_radiation_type MoK\a
_diffrn_radiation_wavelength 0.71073
_diffrn_reflns_av_R_equivalents 0.0298
_diffrn_reflns_av_unetI/netI 0.0088
_diffrn_reflns_Laue_measured_fraction_full 0.997
_diffrn_reflns_Laue_measured_fraction_max 0.996
_diffrn_reflns_limit_h_max 26
_diffrn_reflns_limit_h_min -26
_diffrn_reflns_limit_k_max 16
_diffrn_reflns_limit_k_min -16
_diffrn_reflns_limit_l_max 33
_diffrn_reflns_limit_l_min -33
_diffrn_reflns_number 184773
_diffrn_reflns_point_group_measured_fraction_full 0.997
_diffrn_reflns_point_group_measured_fraction_max 0.996
_diffrn_reflns_theta_full 25.242
_diffrn_reflns_theta_max 26.760
_diffrn_reflns_theta_min 2.694
_diffrn_source 'sealed tube'
_diffrn_source_current 30.0
_diffrn_source_power 1.5
_diffrn_source_voltage 50.0
_exptl_absorpt_coefficient_mu 0.945
_exptl_absorpt_correction_T_max 0.912
_exptl_absorpt_correction_T_min 0.542
_exptl_absorpt_correction_type multi-scan
_exptl_absorpt_process_details SADABS-2016/2
_exptl_crystal_colour 'clear light colourless'
_exptl_crystal_colour_lustre clear
_exptl_crystal_colour_modifier light
_exptl_crystal_colour_primary colourless
_exptl_crystal_density_diffrn 1.445
_exptl_crystal_description block
_exptl_crystal_F_000 3240
_exptl_crystal_size_max 0.3
_exptl_crystal_size_mid 0.25
_exptl_crystal_size_min 0.21
_refine_diff_density_max 1.890
_refine_diff_density_min -1.540
_refine_diff_density_rms 0.104
_refine_ls_extinction_method none
_refine_ls_goodness_of_fit_ref 1.103
_refine_ls_hydrogen_treatment constr
_refine_ls_matrix_type full
_refine_ls_number_parameters 587
_refine_ls_number_reflns 7807
_refine_ls_number_restraints 193
_refine_ls_restrained_S_all 1.098
_refine_ls_R_factor_all 0.0385
_refine_ls_R_factor_gt 0.0375
_refine_ls_shift/su_max 0.001
_refine_ls_shift/su_mean 0.000
_refine_ls_structure_factor_coef Fsqd
_refine_ls_weighting_details 'w=1/[\s^2^(Fo^2^)+(0.0604P)^2^+31.8430P] where P=(Fo^2^+2Fc^2^)/3'
_refine_ls_weighting_scheme calc
_refine_ls_wR_factor_gt 0.1079
_refine_ls_wR_factor_ref 0.1091
_reflns_Friedel_coverage 0.000
_reflns_number_gt 7585
_reflns_number_total 7807
_reflns_threshold_expression 'I > 2\s(I)'
_cod_data_source_file d1dt00155h2.cif
_cod_data_source_block mo_gt_1211_0m
_cod_depositor_comments 'Adding full bibliography for 7707677.cif.'
_cod_database_code 7707677
_shelx_shelxl_version_number 2018/3
_shelx_space_group_comment
;
The symmetry employed for this shelxl refinement is uniquely defined
by the following loop, which should always be used as a source of
symmetry information in preference to the above space-group names.
They are only intended as comments.
;
_shelx_estimated_absorpt_t_max 0.826
_shelx_estimated_absorpt_t_min 0.765
_olex2_refinement_description
;
1. Fixed Uiso
 At 1.2 times of:
  All C(H) groups, All C(H,H) groups, All N(H) groups
 At 1.5 times of:
  All C(H,H,H) groups
2. Restrained distances
 N5B-C38B = C38B-C39B = N5B-C40B = C40B-C41B = N5B-C36B = C37B-C36B
 1.5 with sigma of 0.001
 N5A-C41A = N5A-C39A = N5A-C37A
 2.7 with sigma of 0.05
 N5B-C39B = N5B-C41B = C37B-N5B
 2.75 with sigma of 0.01
 N5A-C38A = C39A-C38A = N5A-C36A = C37A-C36A = N5A-C40A = C40A-C41A
 1.5 with sigma of 0.001
 C38B-C36B
 2.5 with sigma of 0.02
3. Uiso/Uaniso restraints and constraints
N5B \\sim C41B \\sim C40B \\sim C38B \\sim C36B \\sim C39B \\sim C37B \\sim N5A
\\sim C37A \\sim C36A \\sim C40A \\sim C38A \\sim C39A \\sim C41A: within 2.4A
with sigma of 0.001 and sigma for terminal atoms of 0.002 within 2.4A
4. Others
 Sof(C37A)=Sof(H37D)=Sof(H37E)=Sof(H37F)=Sof(N5A)=Sof(H5A)=Sof(C40A)=Sof(H40C)=
 Sof(H40D)=Sof(C36A)=Sof(H36C)=Sof(H36D)=Sof(C38A)=Sof(H38C)=Sof(H38D)=
 Sof(C39A)=Sof(H39D)=Sof(H39F)=Sof(H39E)=Sof(C41A)=Sof(H41D)=Sof(H41E)=
 Sof(H41F)=0.5*(1-FVAR(2))
 Sof(C41B)=Sof(H41A)=Sof(H41B)=Sof(H41C)=Sof(C40B)=Sof(H40B)=Sof(H40A)=
 Sof(N5B)=Sof(H5B)=Sof(C38B)=Sof(H38A)=Sof(H38B)=Sof(C36B)=Sof(H36A)=Sof(H36B)=
 Sof(C39B)=Sof(H39A)=Sof(H39B)=Sof(H39C)=Sof(C37B)=Sof(H37A)=Sof(H37B)=
 Sof(H37C)=0.5*FVAR(2)
 Fixed Sof: C31(0.5) H31A(0.5) H31B(0.5) C30(0.5) H30A(0.5) H30B(0.5) C29(0.5)
 H29A(0.5) H29B(0.5)
5.a Riding coordinates:
 C37A(H37D,H37E,H37F), C39B(H39A,H39B,H39C)
5.b Ternary CH refined with riding coordinates:
 C11(H11), C18(H18), N5A(H5A), N5B(H5B)
5.c Secondary CH2 refined with riding coordinates:
 C34(H34A,H34B), C33(H33A,H33B), C35(H35A,H35B), C32(H32A,H32B), C40A(H40C,
 H40D), C36A(H36C,H36D), C40B(H40B,H40A), C38B(H38A,H38B), C36B(H36A,H36B),
 C38A(H38C,H38D), C31(H31A,H31B), C30(H30A,H30B), C29(H29A,H29B)
5.d Aromatic/amide H refined with riding coordinates:
 C3(H3), C6(H6), C23(H23), C26(H26), C21(H21), C8(H8), C22(H22), C7(H7)
5.e Idealised Me refined as rotating group:
 C41B(H41A,H41B,H41C), C37B(H37A,H37B,H37C), C39A(H39D,H39F,H39E), C41A(H41D,
 H41E,H41F)
;
_olex2_submission_special_instructions 'No special instructions were received'

loop_
_space_group_symop_operation_xyz
'x, y, z'
'-x, y, -z+1/2'
'x+1/2, y+1/2, z'
'-x+1/2, y+1/2, -z+1/2'
'-x, -y, -z'
'x, -y, z-1/2'
'-x+1/2, -y+1/2, -z'
'x+1/2, -y+1/2, z-1/2'

loop_
_atom_site_label
_atom_site_type_symbol
_atom_site_fract_x
_atom_site_fract_y
_atom_site_fract_z
_atom_site_U_iso_or_equiv
_atom_site_adp_type
_atom_site_occupancy
_atom_site_site_symmetry_order
_atom_site_calc_flag
_atom_site_refinement_flags_posn
_atom_site_refinement_flags_adp
_atom_site_refinement_flags_occupancy
_atom_site_disorder_assembly
_atom_site_disorder_group
Eu1 Eu 0.500000 0.64554(2) 0.750000 0.01809(8) Uani 1 2 d S T P . .
O2 O 0.45770(9) 0.58692(15) 0.66756(7) 0.0204(4) Uani 1 1 d . . . . .
O3 O 0.44495(9) 0.78179(16) 0.70350(8) 0.0226(4) Uani 1 1 d . . . . .
O1 O 0.56434(10) 0.50605(17) 0.72991(8) 0.0259(4) Uani 1 1 d . . . . .
O4 O 0.41857(10) 0.70944(18) 0.79515(8) 0.0277(5) Uani 1 1 d . . . . .
F2 F 0.65111(13) 0.3837(3) 0.64752(9) 0.0762(11) Uani 1 1 d . . . . .
F6 F 0.31765(13) 0.6533(2) 0.83836(11) 0.0552(7) Uani 1 1 d . . . . .
F4 F 0.25503(11) 0.7579(3) 0.79260(9) 0.0643(9) Uani 1 1 d . . . . .
F5 F 0.33027(14) 0.8111(2) 0.85085(9) 0.0597(7) Uani 1 1 d . . . . .
F1 F 0.68492(12) 0.4506(3) 0.71854(12) 0.0815(11) Uani 1 1 d . . . . .
C5 C 0.44589(13) 0.5640(2) 0.57898(11) 0.0223(6) Uani 1 1 d . . . . .
N4 N 0.42102(15) 1.0361(3) 0.49280(13) 0.0396(7) Uani 1 1 d . . . . .
F3 F 0.62802(19) 0.3227(3) 0.71561(16) 0.0937(13) Uani 1 1 d . . . . .
C10 C 0.42561(14) 0.6613(2) 0.56507(11) 0.0225(6) Uani 1 1 d . . . . .
N1 N 0.58695(14) 0.7162(2) 0.55649(11) 0.0331(6) Uani 1 1 d . . . . .
C20 C 0.38169(13) 0.8141(2) 0.59921(11) 0.0229(6) Uani 1 1 d . . . . .
C4 C 0.48115(13) 0.5453(2) 0.63214(10) 0.0207(5) Uani 1 1 d . . . . .
O5 O 0.21053(18) 0.6052(3) 0.59011(13) 0.0673(10) Uani 1 1 d . . . . .
C24 C 0.35853(15) 0.8455(2) 0.64310(12) 0.0242(6) Uani 1 1 d . . . . .
C3 C 0.53757(14) 0.4871(2) 0.63938(11) 0.0250(6) Uani 1 1 d . . . . .
H3 H 0.551315 0.456949 0.610626 0.030 Uiso 1 1 calc R U . . .
C27 C 0.36418(15) 0.7452(3) 0.77724(12) 0.0273(6) Uani 1 1 d . . . . .
C2 C 0.57378(14) 0.4725(2) 0.68732(11) 0.0256(6) Uani 1 1 d . . . . .
C13 C 0.54320(15) 0.7650(2) 0.55961(11) 0.0262(6) Uani 1 1 d . . . . .
C25 C 0.38613(14) 0.8046(2) 0.69456(11) 0.0229(6) Uani 1 1 d . . . . .
C12 C 0.48434(14) 0.8217(2) 0.56418(11) 0.0238(6) Uani 1 1 d . . . . .
N2 N 0.51371(16) 0.9843(2) 0.61836(13) 0.0395(7) Uani 1 1 d . . . . .
C11 C 0.44250(13) 0.7547(2) 0.59629(11) 0.0215(5) Uani 1 1 d . . . . .
H11 H 0.466654 0.738744 0.630957 0.026 Uiso 1 1 calc R U . . .
C17 C 0.43142(15) 0.9531(3) 0.50016(13) 0.0313(7) Uani 1 1 d . . . . .
C19 C 0.34736(15) 0.8367(2) 0.55095(12) 0.0264(6) Uani 1 1 d . . . . .
C6 C 0.43130(15) 0.4872(3) 0.54333(12) 0.0278(6) Uani 1 1 d . . . . .
H6 H 0.445128 0.420576 0.551930 0.033 Uiso 1 1 calc R U . . .
C15 C 0.44283(16) 0.8445(2) 0.50875(12) 0.0274(6) Uani 1 1 d . . . . .
C23 C 0.30495(15) 0.9097(2) 0.63685(12) 0.0287(6) Uani 1 1 d . . . . .
H23 H 0.288967 0.933179 0.666106 0.034 Uiso 1 1 calc R U . . .
C26 C 0.34358(14) 0.7885(3) 0.73010(12) 0.0276(6) Uani 1 1 d . . . . .
H26 H 0.299795 0.808063 0.721235 0.033 Uiso 1 1 calc R U . . .
C9 C 0.39065(14) 0.6817(3) 0.51693(11) 0.0255(6) Uani 1 1 d . . . . .
C14 C 0.50190(15) 0.9150(2) 0.59355(12) 0.0280(6) Uani 1 1 d . . . . .
N3 N 0.49346(16) 0.7686(3) 0.43379(11) 0.0397(7) Uani 1 1 d . . . . .
C21 C 0.29464(15) 0.9009(3) 0.54533(12) 0.0314(7) Uani 1 1 d . . . . .
H21 H 0.272541 0.918138 0.512384 0.038 Uiso 1 1 calc R U . . .
C8 C 0.37613(15) 0.6048(3) 0.48166(12) 0.0309(7) Uani 1 1 d . . . . .
H8 H 0.352580 0.618588 0.448754 0.037 Uiso 1 1 calc R U . . .
C16 C 0.47353(16) 0.8041(3) 0.46709(12) 0.0312(7) Uani 1 1 d . . . . .
C18 C 0.37536(14) 0.7910(3) 0.50727(11) 0.0277(6) Uani 1 1 d . . . . .
H18 H 0.346587 0.801566 0.473846 0.033 Uiso 1 1 calc R U . . .
C22 C 0.27490(15) 0.9395(3) 0.58879(13) 0.0331(7) Uani 1 1 d . . . . .
H22 H 0.240602 0.986544 0.585587 0.040 Uiso 1 1 calc R U . . .
C1 C 0.63457(17) 0.4074(3) 0.69118(13) 0.0386(8) Uani 1 1 d . . . . .
C28 C 0.31601(17) 0.7412(3) 0.81471(13) 0.0396(9) Uani 1 1 d . . . . .
C7 C 0.39626(16) 0.5077(3) 0.49480(12) 0.0323(7) Uani 1 1 d . . . . .
H7 H 0.386276 0.454914 0.470814 0.039 Uiso 1 1 calc R U . . .
C34 C 0.2814(2) 0.5283(5) 0.6556(2) 0.0725(16) Uani 1 1 d . . . . .
H34A H 0.321106 0.546056 0.679361 0.087 Uiso 1 1 calc R U . . .
H34B H 0.281074 0.455145 0.649184 0.087 Uiso 1 1 calc R U . . .
C33 C 0.2226(3) 0.5603(5) 0.67634(19) 0.0702(15) Uani 1 1 d . . . . .
H33A H 0.229986 0.623732 0.695800 0.084 Uiso 1 1 calc R U . . .
H33B H 0.208348 0.507829 0.698383 0.084 Uiso 1 1 calc R U . . .
C35 C 0.2768(3) 0.5843(6) 0.6084(2) 0.0750(16) Uani 1 1 d . . . . .
H35A H 0.301217 0.647817 0.614321 0.090 Uiso 1 1 calc R U . . .
H35B H 0.295153 0.544590 0.582762 0.090 Uiso 1 1 calc R U . . .
C32 C 0.1751(3) 0.5741(7) 0.6283(2) 0.088(2) Uani 1 1 d . . . . .
H32A H 0.152359 0.510318 0.618371 0.105 Uiso 1 1 calc R U . . .
H32B H 0.142798 0.625595 0.633329 0.105 Uiso 1 1 calc R U . . .
C41B C 0.5893(10) 1.119(2) 0.7408(10) 0.0518(12) Uani 0.157(3) 1 d D U P A -1
H41A H 0.594166 1.178685 0.720005 0.078 Uiso 0.157(3) 1 calc R U P A -1
H41B H 0.584757 1.059499 0.718968 0.078 Uiso 0.157(3) 1 calc R U P A -1
H41C H 0.627414 1.112074 0.767147 0.078 Uiso 0.157(3) 1 calc R U P A -1
C37A C 0.4280(6) 1.2887(8) 0.6789(5) 0.0489(13) Uani 0.343(3) 1 d D U P A -2
H37D H 0.410376 1.299135 0.642802 0.073 Uiso 0.343(3) 1 d R U P A -2
H37E H 0.453736 1.347195 0.691982 0.073 Uiso 0.343(3) 1 d R U P A -2
H37F H 0.392606 1.279885 0.698263 0.073 Uiso 0.343(3) 1 d R U P A -2
N5A N 0.5039(4) 1.1660(7) 0.7355(3) 0.0511(11) Uani 0.343(3) 1 d D U P A -2
H5A H 0.522826 1.228342 0.752834 0.061 Uiso 0.343(3) 1 calc R U P A -2
C40A C 0.5595(6) 1.0985(10) 0.7306(4) 0.0516(11) Uani 0.343(3) 1 d D U P A -2
H40C H 0.542660 1.035993 0.713271 0.062 Uiso 0.343(3) 1 calc R U P A -2
H40D H 0.586816 1.131918 0.708641 0.062 Uiso 0.343(3) 1 calc R U P A -2
C36A C 0.4704(6) 1.1977(8) 0.6838(3) 0.0504(11) Uani 0.343(3) 1 d D U P A -2
H36C H 0.503925 1.208824 0.662250 0.060 Uiso 0.343(3) 1 calc R U P A -2
H36D H 0.443924 1.140393 0.668842 0.060 Uiso 0.343(3) 1 calc R U P A -2
C40B C 0.5306(9) 1.1307(11) 0.7655(9) 0.0513(11) Uani 0.157(3) 1 d D U P A -1
H40B H 0.537548 1.082954 0.794360 0.062 Uiso 0.157(3) 1 calc R U P A -1
H40A H 0.495400 1.101681 0.740456 0.062 Uiso 0.157(3) 1 calc R U P A -1
N5B N 0.5009(7) 1.2208(9) 0.7862(6) 0.0512(11) Uani 0.157(3) 1 d D U P A -1
H5B H 0.479660 1.200509 0.815604 0.061 Uiso 0.157(3) 1 calc R U P A -1
C38B C 0.4508(8) 1.2543(15) 0.7426(7) 0.0508(11) Uani 0.157(3) 1 d D U P A -1
H38A H 0.439179 1.192680 0.722371 0.061 Uiso 0.157(3) 1 calc R U P A -1
H38B H 0.412799 1.270954 0.758435 0.061 Uiso 0.157(3) 1 calc R U P A -1
C36B C 0.5427(10) 1.3108(12) 0.8005(8) 0.0502(12) Uani 0.157(3) 1 d D U P A -1
H36A H 0.559658 1.328347 0.768991 0.060 Uiso 0.157(3) 1 calc R U P A -1
H36B H 0.512329 1.365179 0.805434 0.060 Uiso 0.157(3) 1 calc R U P A -1
C39B C 0.4531(14) 1.3350(15) 0.7036(7) 0.0484(13) Uani 0.157(3) 1 d D U P A -1
H39A H 0.411152 1.338501 0.681287 0.073 Uiso 0.157(3) 1 d R U P A -1
H39B H 0.486762 1.322631 0.682896 0.073 Uiso 0.157(3) 1 d R U P A -1
H39C H 0.461622 1.398661 0.721887 0.073 Uiso 0.157(3) 1 d R U P A -1
C37B C 0.5988(9) 1.3256(18) 0.8426(8) 0.0460(16) Uani 0.157(3) 1 d D U P A -1
H37A H 0.628836 1.373912 0.831698 0.069 Uiso 0.157(3) 1 calc R U P A -1
H37B H 0.620724 1.261320 0.850594 0.069 Uiso 0.157(3) 1 calc R U P A -1
H37C H 0.583294 1.351117 0.872961 0.069 Uiso 0.157(3) 1 calc R U P A -1
C38A C 0.4567(6) 1.1270(8) 0.7673(4) 0.0513(11) Uani 0.343(3) 1 d D U P A -2
H38C H 0.478171 1.123359 0.803310 0.062 Uiso 0.343(3) 1 calc R U P A -2
H38D H 0.420720 1.175440 0.765585 0.062 Uiso 0.343(3) 1 calc R U P A -2
C39A C 0.4296(7) 1.0257(8) 0.7514(5) 0.0543(15) Uani 0.343(3) 1 d D U P A -2
H39D H 0.449539 1.000610 0.723039 0.081 Uiso 0.343(3) 1 calc R U P A -2
H39F H 0.382964 1.031124 0.740500 0.081 Uiso 0.343(3) 1 calc R U P A -2
H39E H 0.438573 0.979149 0.780221 0.081 Uiso 0.343(3) 1 calc R U P A -2
C41A C 0.6008(6) 1.0714(10) 0.7803(4) 0.0527(13) Uani 0.343(3) 1 d D U P A -2
H41D H 0.645132 1.060481 0.774767 0.079 Uiso 0.343(3) 1 calc R U P A -2
H41E H 0.584296 1.009928 0.793701 0.079 Uiso 0.343(3) 1 calc R U P A -2
H41F H 0.599844 1.126153 0.804756 0.079 Uiso 0.343(3) 1 calc R U P A -2
C31 C 0.3066(4) 1.1968(6) 0.5283(4) 0.049(2) Uani 0.5 1 d . . P . .
H31A H 0.323287 1.139507 0.550201 0.059 Uiso 0.5 1 calc R U P . .
H31B H 0.343702 1.237365 0.521521 0.059 Uiso 0.5 1 calc R U P . .
C30 C 0.2692(5) 1.1588(7) 0.4786(4) 0.055(2) Uani 0.5 1 d . . P . .
H30A H 0.298935 1.122269 0.459838 0.066 Uiso 0.5 1 calc R U P . .
H30B H 0.236324 1.110460 0.486165 0.066 Uiso 0.5 1 calc R U P . .
C29 C 0.2366(5) 1.2403(8) 0.4452(4) 0.056(2) Uani 0.5 1 d . . P . .
H29A H 0.269692 1.283803 0.433950 0.068 Uiso 0.5 1 calc R U P . .
H29B H 0.210970 1.209803 0.414453 0.068 Uiso 0.5 1 calc R U P . .

loop_
_atom_site_aniso_label
_atom_site_aniso_U_11
_atom_site_aniso_U_22
_atom_site_aniso_U_33
_atom_site_aniso_U_23
_atom_site_aniso_U_13
_atom_site_aniso_U_12
Eu1 0.01655(11) 0.02428(12) 0.01351(11) 0.000 0.00265(7) 0.000
O2 0.0199(9) 0.0251(10) 0.0164(9) -0.0004(7) 0.0033(7) -0.0009(8)
O3 0.0191(9) 0.0284(10) 0.0200(10) 0.0003(8) 0.0027(8) 0.0008(8)
O1 0.0245(10) 0.0360(12) 0.0174(10) -0.0003(8) 0.0042(8) 0.0065(9)
O4 0.0258(10) 0.0392(12) 0.0193(10) 0.0022(9) 0.0068(8) 0.0084(9)
F2 0.0523(15) 0.148(3) 0.0272(12) -0.0160(15) 0.0029(11) 0.0593(18)
F6 0.0487(14) 0.0731(18) 0.0513(15) 0.0239(12) 0.0305(12) 0.0140(12)
F4 0.0277(11) 0.131(3) 0.0380(12) 0.0241(14) 0.0154(9) 0.0235(14)
F5 0.0665(17) 0.0841(19) 0.0329(12) -0.0069(12) 0.0212(11) 0.0288(15)
F1 0.0352(13) 0.128(3) 0.0722(19) -0.0466(19) -0.0167(13) 0.0352(16)
C5 0.0195(13) 0.0313(15) 0.0162(12) 0.0001(11) 0.0038(10) -0.0020(11)
N4 0.0327(15) 0.0436(18) 0.0433(17) 0.0179(14) 0.0081(13) 0.0058(13)
F3 0.093(3) 0.084(2) 0.115(3) 0.043(2) 0.049(2) 0.064(2)
C10 0.0191(13) 0.0319(15) 0.0170(13) 0.0006(11) 0.0042(10) -0.0029(11)
N1 0.0282(14) 0.0396(15) 0.0321(14) 0.0037(12) 0.0061(11) 0.0036(12)
C20 0.0186(13) 0.0270(14) 0.0226(14) 0.0052(11) 0.0022(11) -0.0010(11)
C4 0.0211(13) 0.0234(13) 0.0177(13) -0.0006(10) 0.0039(10) -0.0055(10)
O5 0.067(2) 0.086(3) 0.0448(18) 0.0294(18) -0.0028(15) 0.0112(19)
C24 0.0195(14) 0.0291(15) 0.0236(15) 0.0036(11) 0.0020(11) 0.0002(11)
C3 0.0237(14) 0.0328(15) 0.0192(13) -0.0025(11) 0.0054(11) 0.0029(12)
C27 0.0250(14) 0.0366(16) 0.0220(14) -0.0009(12) 0.0084(11) 0.0047(12)
C2 0.0226(14) 0.0338(16) 0.0211(14) -0.0008(12) 0.0058(11) 0.0043(12)
C13 0.0250(15) 0.0327(16) 0.0208(14) 0.0062(12) 0.0032(11) -0.0018(12)
C25 0.0232(13) 0.0242(14) 0.0210(13) -0.0005(11) 0.0027(11) 0.0007(11)
C12 0.0220(14) 0.0293(15) 0.0202(13) 0.0068(11) 0.0036(11) 0.0001(12)
N2 0.0440(17) 0.0331(16) 0.0430(17) 0.0013(14) 0.0115(14) -0.0054(13)
C11 0.0200(13) 0.0266(14) 0.0179(13) 0.0050(11) 0.0034(10) -0.0002(11)
C17 0.0250(15) 0.0417(19) 0.0278(15) 0.0117(14) 0.0064(12) 0.0032(13)
C19 0.0213(14) 0.0342(16) 0.0232(15) 0.0061(12) 0.0023(11) -0.0012(12)
C6 0.0262(15) 0.0349(16) 0.0222(14) -0.0043(12) 0.0031(11) -0.0022(12)
C15 0.0252(15) 0.0362(17) 0.0211(14) 0.0090(12) 0.0045(12) 0.0028(12)
C23 0.0237(14) 0.0335(16) 0.0288(15) 0.0022(12) 0.0044(12) 0.0039(12)
C26 0.0206(13) 0.0395(17) 0.0228(14) 0.0017(12) 0.0039(11) 0.0041(12)
C9 0.0210(13) 0.0371(17) 0.0180(13) 0.0039(12) 0.0018(11) -0.0008(12)
C14 0.0249(14) 0.0331(17) 0.0269(15) 0.0098(13) 0.0066(12) 0.0003(12)
N3 0.0430(17) 0.0501(18) 0.0274(15) 0.0061(13) 0.0098(13) 0.0037(14)
C21 0.0237(15) 0.0419(18) 0.0268(15) 0.0097(13) -0.0009(12) 0.0034(13)
C8 0.0255(15) 0.0483(19) 0.0177(14) -0.0005(13) -0.0005(11) -0.0033(14)
C16 0.0300(16) 0.0397(18) 0.0234(15) 0.0098(13) 0.0035(12) 0.0007(13)
C18 0.0222(14) 0.0411(18) 0.0188(13) 0.0064(12) 0.0003(11) 0.0002(12)
C22 0.0226(14) 0.0385(18) 0.0370(18) 0.0067(14) 0.0013(13) 0.0069(13)
C1 0.0337(17) 0.058(2) 0.0235(15) -0.0033(15) 0.0028(13) 0.0188(16)
C28 0.0311(17) 0.065(2) 0.0253(16) 0.0089(16) 0.0106(13) 0.0165(16)
C7 0.0302(16) 0.0447(19) 0.0211(15) -0.0089(13) 0.0016(12) -0.0042(14)
C34 0.049(3) 0.105(5) 0.058(3) 0.024(3) -0.009(2) 0.005(3)
C33 0.076(4) 0.089(4) 0.044(3) 0.009(3) 0.004(2) -0.010(3)
C35 0.059(3) 0.106(5) 0.061(3) 0.016(3) 0.013(2) -0.013(3)
C32 0.058(3) 0.136(6) 0.069(4) 0.035(4) 0.009(3) 0.011(4)
C41B 0.064(3) 0.053(3) 0.038(2) -0.014(2) 0.008(2) -0.005(2)
C37A 0.062(3) 0.051(3) 0.035(2) -0.017(2) 0.010(2) -0.006(2)
N5A 0.064(3) 0.052(3) 0.038(2) -0.0144(18) 0.009(2) -0.005(2)
C40A 0.064(3) 0.053(3) 0.038(2) -0.0141(19) 0.008(2) -0.005(2)
C36A 0.063(3) 0.052(3) 0.037(2) -0.0151(19) 0.009(2) -0.005(2)
C40B 0.064(3) 0.052(3) 0.038(2) -0.0143(19) 0.009(2) -0.005(2)
N5B 0.064(3) 0.052(3) 0.038(2) -0.0146(19) 0.009(2) -0.005(2)
C38B 0.063(3) 0.052(3) 0.037(2) -0.0148(19) 0.009(2) -0.005(2)
C36B 0.063(3) 0.052(3) 0.037(2) -0.015(2) 0.009(2) -0.005(2)
C39B 0.061(3) 0.050(3) 0.035(2) -0.016(2) 0.010(2) -0.005(2)
C37B 0.060(3) 0.047(3) 0.032(3) -0.017(3) 0.012(3) -0.004(3)
C38A 0.064(3) 0.052(3) 0.038(2) -0.0143(19) 0.009(2) -0.005(2)
C39A 0.065(3) 0.053(3) 0.044(3) -0.013(3) 0.007(3) -0.007(3)
C41A 0.065(3) 0.053(3) 0.040(2) -0.014(2) 0.008(2) -0.004(2)
C31 0.049(5) 0.041(4) 0.064(5) 0.006(4) 0.030(4) 0.011(4)
C30 0.049(5) 0.048(5) 0.068(6) -0.007(4) 0.010(4) 0.011(4)
C29 0.050(5) 0.073(6) 0.047(5) -0.008(4) 0.013(4) 0.016(4)

loop_
_atom_type_symbol
_atom_type_description
_atom_type_scat_dispersion_real
_atom_type_scat_dispersion_imag
_atom_type_scat_source
C C 0.0033 0.0016 'International Tables Vol C Tables 4.2.6.8 and 6.1.1.4'
H H 0.0000 0.0000 'International Tables Vol C Tables 4.2.6.8 and 6.1.1.4'
Eu Eu -0.1578 3.6682 'International Tables Vol C Tables 4.2.6.8 and 6.1.1.4'
F F 0.0171 0.0103 'International Tables Vol C Tables 4.2.6.8 and 6.1.1.4'
N N 0.0061 0.0033 'International Tables Vol C Tables 4.2.6.8 and 6.1.1.4'
O O 0.0106 0.0060 'International Tables Vol C Tables 4.2.6.8 and 6.1.1.4'

loop_
_geom_angle_atom_site_label_1
_geom_angle_atom_site_label_2
_geom_angle_atom_site_label_3
_geom_angle
_geom_angle_site_symmetry_1
_geom_angle_site_symmetry_3
_geom_angle_publ_flag
O2 Eu1 O2 141.33(10) . 2_656 ?
O2 Eu1 O3 144.11(7) . 2_656 ?
O2 Eu1 O3 72.16(7) . . ?
O2 Eu1 O3 72.15(7) 2_656 2_656 ?
O2 Eu1 O3 144.11(7) 2_656 . ?
O2 Eu1 O1 71.30(7) . . ?
O2 Eu1 O1 71.30(7) 2_656 2_656 ?
O2 Eu1 O1 79.05(7) . 2_656 ?
O2 Eu1 O1 79.06(7) 2_656 . ?
O2 Eu1 O4 112.91(7) 2_656 2_656 ?
O2 Eu1 O4 81.09(7) 2_656 . ?
O2 Eu1 O4 112.91(7) . . ?
O2 Eu1 O4 81.10(7) . 2_656 ?
O3 Eu1 O3 80.97(10) . 2_656 ?
O3 Eu1 O1 135.61(7) . . ?
O3 Eu1 O1 117.26(7) . 2_656 ?
O3 Eu1 O1 135.61(7) 2_656 2_656 ?
O3 Eu1 O1 117.26(7) 2_656 . ?
O3 Eu1 O4 70.33(7) . . ?
O3 Eu1 O4 78.34(7) 2_656 . ?
O3 Eu1 O4 78.34(7) . 2_656 ?
O3 Eu1 O4 70.33(7) 2_656 2_656 ?
O1 Eu1 O1 79.14(11) 2_656 . ?
O4 Eu1 O1 148.90(8) 2_656 2_656 ?
O4 Eu1 O1 71.92(8) 2_656 . ?
O4 Eu1 O1 148.90(8) . . ?
O4 Eu1 O1 71.92(8) . 2_656 ?
O4 Eu1 O4 138.52(12) . 2_656 ?
C4 O2 Eu1 134.79(18) . . ?
C25 O3 Eu1 131.32(19) . . ?
C2 O1 Eu1 130.39(19) . . ?
C27 O4 Eu1 128.62(19) . . ?
C10 C5 C4 119.0(3) . . ?
C6 C5 C10 118.6(3) . . ?
C6 C5 C4 122.4(3) . . ?
C1 F3 H38B 143.2(7) . 2_646 ?
C5 C10 C11 126.0(3) . . ?
C9 C10 C5 121.1(3) . . ?
C9 C10 C11 112.7(3) . . ?
C24 C20 C11 127.6(3) . . ?
C19 C20 C24 120.1(3) . . ?
C19 C20 C11 112.3(3) . . ?
O2 C4 C5 115.7(3) . . ?
O2 C4 C3 124.5(3) . . ?
C3 C4 C5 119.7(3) . . ?
C32 O5 C35 107.4(4) . . ?
C20 C24 C25 121.1(3) . . ?
C20 C24 C23 117.8(3) . . ?
C23 C24 C25 120.9(3) . . ?
C4 C3 H3 119.1 . . ?
C2 C3 C4 121.9(3) . . ?
C2 C3 H3 119.1 . . ?
O4 C27 C26 129.1(3) . . ?
O4 C27 C28 113.5(3) . . ?
C26 C27 C28 117.4(3) . . ?
O1 C2 C3 129.1(3) . . ?
O1 C2 C1 113.1(3) . . ?
C3 C2 C1 117.8(3) . . ?
N1 C13 C12 176.1(3) . . ?
O3 C25 C24 118.8(3) . . ?
O3 C25 C26 123.1(3) . . ?
C26 C25 C24 118.0(3) . . ?
C13 C12 C11 107.7(2) . . ?
C13 C12 C15 111.0(2) . . ?
C13 C12 C14 109.4(3) . . ?
C11 C12 C15 109.2(2) . . ?
C14 C12 C11 107.4(2) . . ?
C14 C12 C15 112.0(3) . . ?
C10 C11 C20 109.5(2) . . ?
C10 C11 C12 105.6(2) . . ?
C10 C11 H11 111.7 . . ?
C20 C11 C12 106.3(2) . . ?
C20 C11 H11 111.7 . . ?
C12 C11 H11 111.7 . . ?
N4 C17 C15 178.1(4) . . ?
C20 C19 C18 114.1(3) . . ?
C21 C19 C20 121.0(3) . . ?
C21 C19 C18 124.8(3) . . ?
C5 C6 H6 119.8 . . ?
C5 C6 C7 120.3(3) . . ?
C7 C6 H6 119.8 . . ?
C17 C15 C12 112.0(3) . . ?
C17 C15 C18 108.3(3) . . ?
C16 C15 C12 112.2(3) . . ?
C16 C15 C17 108.8(3) . . ?
C16 C15 C18 108.6(3) . . ?
C18 C15 C12 106.7(2) . . ?
C24 C23 H23 119.3 . . ?
C22 C23 C24 121.3(3) . . ?
C22 C23 H23 119.3 . . ?
C27 C26 C25 121.8(3) . . ?
C27 C26 H26 119.1 . . ?
C25 C26 H26 119.1 . . ?
C10 C9 C18 114.3(3) . . ?
C8 C9 C10 120.1(3) . . ?
C8 C9 C18 125.6(3) . . ?
N2 C14 C12 176.0(3) . . ?
C19 C21 H21 120.6 . . ?
C22 C21 C19 118.8(3) . . ?
C22 C21 H21 120.6 . . ?
C9 C8 H8 120.2 . . ?
C7 C8 C9 119.5(3) . . ?
C7 C8 H8 120.2 . . ?
N3 C16 C15 175.1(4) . . ?
C19 C18 C15 105.1(3) . . ?
C19 C18 H18 111.7 . . ?
C15 C18 H18 111.7 . . ?
C9 C18 C19 111.0(3) . . ?
C9 C18 C15 105.4(2) . . ?
C9 C18 H18 111.7 . . ?
C23 C22 C21 120.4(3) . . ?
C23 C22 H22 119.8 . . ?
C21 C22 H22 119.8 . . ?
F2 C1 F1 106.8(3) . . ?
F2 C1 F3 107.2(4) . . ?
F2 C1 C2 114.8(3) . . ?
F1 C1 F3 104.0(4) . . ?
F1 C1 C2 112.1(3) . . ?
F3 C1 C2 111.3(3) . . ?
F6 C28 F4 107.6(3) . . ?
F6 C28 F5 106.8(3) . . ?
F6 C28 C27 111.7(3) . . ?
F4 C28 C27 113.4(3) . . ?
F5 C28 F4 106.6(3) . . ?
F5 C28 C27 110.3(3) . . ?
C6 C7 H7 119.8 . . ?
C8 C7 C6 120.4(3) . . ?
C8 C7 H7 119.8 . . ?
H34A C34 H34B 109.1 . . ?
C33 C34 H34A 111.1 . . ?
C33 C34 H34B 111.1 . . ?
C35 C34 H34A 111.1 . . ?
C35 C34 H34B 111.1 . . ?
C35 C34 C33 103.3(5) . . ?
C34 C33 H33A 111.5 . . ?
C34 C33 H33B 111.5 . . ?
C34 C33 C32 101.5(4) . . ?
H33A C33 H33B 109.3 . . ?
C32 C33 H33A 111.5 . . ?
C32 C33 H33B 111.5 . . ?
O5 C35 C34 108.6(4) . . ?
O5 C35 H35A 110.0 . . ?
O5 C35 H35B 110.0 . . ?
C34 C35 H35A 110.0 . . ?
C34 C35 H35B 110.0 . . ?
H35A C35 H35B 108.4 . . ?
O5 C32 C33 106.8(5) . . ?
O5 C32 H32A 110.4 . . ?
O5 C32 H32B 110.4 . . ?
C33 C32 H32A 110.4 . . ?
C33 C32 H32B 110.4 . . ?
H32A C32 H32B 108.6 . . ?
H41A C41B H41B 109.5 . . ?
H41A C41B H41C 109.5 . . ?
H41B C41B H41C 109.5 . . ?
C40B C41B H41A 109.5 . . ?
C40B C41B H41B 109.5 . . ?
C40B C41B H41C 109.5 . . ?
H37D C37A H37E 109.5 . . ?
H37D C37A H37F 109.5 . . ?
H37E C37A H37F 109.5 . . ?
C36A C37A H37D 108.9 . . ?
C36A C37A H37E 108.9 . . ?
C36A C37A H37F 110.6 . . ?
C40A N5A H5A 106.2 . . ?
C36A N5A H5A 106.2 . . ?
C36A N5A C40A 110.2(7) . . ?
C38A N5A H5A 106.2 . . ?
C38A N5A C40A 116.2(9) . . ?
C38A N5A C36A 111.0(9) . . ?
N5A C40A H40C 108.6 . . ?
N5A C40A H40D 108.6 . . ?
H40C C40A H40D 107.6 . . ?
C41A C40A N5A 114.6(9) . . ?
C41A C40A H40C 108.6 . . ?
C41A C40A H40D 108.6 . . ?
C37A C36A N5A 119.4(9) . . ?
C37A C36A H36C 107.5 . . ?
C37A C36A H36D 107.5 . . ?
N5A C36A H36C 107.5 . . ?
N5A C36A H36D 107.5 . . ?
H36C C36A H36D 107.0 . . ?
C41B C40B H40B 104.3 . . ?
C41B C40B H40A 104.3 . . ?
C41B C40B N5B 131.8(9) . . ?
H40B C40B H40A 105.6 . . ?
N5B C40B H40B 104.3 . . ?
N5B C40B H40A 104.3 . . ?
C40B N5B H5B 109.7 . . ?
C40B N5B C38B 103.7(16) . . ?
C40B N5B C36B 118.0(15) . . ?
C38B N5B H5B 109.7 . . ?
C38B N5B C36B 105.5(8) . . ?
C36B N5B H5B 109.7 . . ?
N5B C38B H38A 104.6 . . ?
N5B C38B H38B 104.6 . . ?
H38A C38B H38B 105.7 . . ?
C39B C38B N5B 130.5(9) . . ?
C39B C38B H38A 104.6 . . ?
C39B C38B H38B 104.6 . . ?
N5B C36B H36A 104.6 . . ?
N5B C36B H36B 104.6 . . ?
H36A C36B H36B 105.7 . . ?
C37B C36B N5B 130.7(9) . . ?
C37B C36B H36A 104.6 . . ?
C37B C36B H36B 104.6 . . ?
C38B C39B H39A 108.9 . . ?
C38B C39B H39B 112.0 . . ?
C38B C39B H39C 107.5 . . ?
H39A C39B H39B 109.4 . . ?
H39A C39B H39C 109.5 . . ?
H39B C39B H39C 109.5 . . ?
C36B C37B H37A 109.5 . . ?
C36B C37B H37B 109.5 . . ?
C36B C37B H37C 109.5 . . ?
H37A C37B H37B 109.5 . . ?
H37A C37B H37C 109.5 . . ?
H37B C37B H37C 109.5 . . ?
N5A C38A H38C 108.7 . . ?
N5A C38A H38D 108.7 . . ?
H38C C38A H38D 107.6 . . ?
C39A C38A N5A 114.2(10) . . ?
C39A C38A H38C 108.7 . . ?
C39A C38A H38D 108.7 . . ?
C38A C39A H39D 109.5 . . ?
C38A C39A H39F 109.5 . . ?
C38A C39A H39E 109.5 . . ?
H39D C39A H39F 109.5 . . ?
H39D C39A H39E 109.5 . . ?
H39F C39A H39E 109.5 . . ?
C40A C41A H41D 109.5 . . ?
C40A C41A H41E 109.5 . . ?
C40A C41A H41F 109.5 . . ?
H41D C41A H41E 109.5 . . ?
H41D C41A H41F 109.5 . . ?
H41E C41A H41F 109.5 . . ?
H31A C31 H31B 108.3 . . ?
C30 C31 H31A 109.8 . . ?
C30 C31 H31B 109.8 . . ?
C29 C31 H31A 109.8 7_576 . ?
C29 C31 H31B 109.8 7_576 . ?
C29 C31 C30 109.3(8) 7_576 . ?
C31 C30 H30A 108.9 . . ?
C31 C30 H30B 108.9 . . ?
H30A C30 H30B 107.7 . . ?
C29 C30 C31 113.4(8) . . ?
C29 C30 H30A 108.9 . . ?
C29 C30 H30B 108.9 . . ?
C31 C29 C30 112.5(8) 7_576 . ?
C31 C29 H29A 109.1 7_576 . ?
C31 C29 H29B 109.1 7_576 . ?
C30 C29 H29A 109.1 . . ?
C30 C29 H29B 109.1 . . ?
H29A C29 H29B 107.8 . . ?

loop_
_geom_bond_atom_site_label_1
_geom_bond_atom_site_label_2
_geom_bond_distance
_geom_bond_site_symmetry_2
_geom_bond_publ_flag
Eu1 O2 2.3594(19) . ?
Eu1 O2 2.3595(19) 2_656 ?
Eu1 O3 2.387(2) 2_656 ?
Eu1 O3 2.387(2) . ?
Eu1 O1 2.412(2) . ?
Eu1 O1 2.411(2) 2_656 ?
Eu1 O4 2.405(2) . ?
Eu1 O4 2.405(2) 2_656 ?
O2 C4 1.261(3) . ?
O3 C25 1.260(4) . ?
O1 C2 1.263(4) . ?
O4 C27 1.260(4) . ?
F2 C1 1.304(4) . ?
F6 C28 1.328(5) . ?
F4 C28 1.340(4) . ?
F5 C28 1.337(5) . ?
F1 C1 1.316(5) . ?
C5 C10 1.396(4) . ?
C5 C4 1.506(4) . ?
C5 C6 1.395(4) . ?
N4 C17 1.138(5) . ?
F3 C1 1.320(6) . ?
F3 H38B 1.37(2) 2_646 ?
C10 C11 1.506(4) . ?
C10 C9 1.394(4) . ?
N1 C13 1.142(4) . ?
C20 C24 1.400(4) . ?
C20 C11 1.518(4) . ?
C20 C19 1.398(4) . ?
C4 C3 1.405(4) . ?
O5 C35 1.427(7) . ?
O5 C32 1.418(7) . ?
C24 C25 1.498(4) . ?
C24 C23 1.404(4) . ?
C3 H3 0.9500 . ?
C3 C2 1.387(4) . ?
C27 C26 1.383(4) . ?
C27 C28 1.535(4) . ?
C2 C1 1.537(4) . ?
C13 C12 1.474(4) . ?
C25 C26 1.421(4) . ?
C12 C11 1.596(4) . ?
C12 C15 1.614(4) . ?
C12 C14 1.483(5) . ?
N2 C14 1.139(5) . ?
C11 H11 1.0000 . ?
C17 C15 1.479(5) . ?
C19 C21 1.390(5) . ?
C19 C18 1.514(4) . ?
C6 H6 0.9500 . ?
C6 C7 1.404(4) . ?
C15 C16 1.473(5) . ?
C15 C18 1.585(4) . ?
C23 H23 0.9500 . ?
C23 C22 1.388(5) . ?
C26 H26 0.9500 . ?
C9 C8 1.388(5) . ?
C9 C18 1.505(5) . ?
N3 C16 1.142(5) . ?
C21 H21 0.9500 . ?
C21 C22 1.389(5) . ?
C8 H8 0.9500 . ?
C8 C7 1.388(5) . ?
C18 H18 1.0000 . ?
C22 H22 0.9500 . ?
C7 H7 0.9500 . ?
C34 H34A 0.9900 . ?
C34 H34B 0.9900 . ?
C34 C33 1.499(8) . ?
C34 C35 1.450(7) . ?
C33 H33A 0.9900 . ?
C33 H33B 0.9900 . ?
C33 C32 1.499(7) . ?
C35 H35A 0.9900 . ?
C35 H35B 0.9900 . ?
C32 H32A 0.9900 . ?
C32 H32B 0.9900 . ?
C41B H41A 0.9800 . ?
C41B H41B 0.9800 . ?
C41B H41C 0.9800 . ?
C41B C40B 1.5001(10) . ?
C37A H37D 0.9800 . ?
C37A H37E 0.9802 . ?
C37A H37F 0.9798 . ?
C37A C36A 1.4999(10) . ?
N5A H5A 1.0000 . ?
N5A C40A 1.4999(10) . ?
N5A C36A 1.5000(10) . ?
N5A C38A 1.5000(10) . ?
C40A H40C 0.9900 . ?
C40A H40D 0.9900 . ?
C40A C41A 1.4999(10) . ?
C36A H36C 0.9900 . ?
C36A H36D 0.9900 . ?
C40B H40B 0.9900 . ?
C40B H40A 0.9900 . ?
C40B N5B 1.5004(10) . ?
N5B H5B 1.0000 . ?
N5B C38B 1.5005(10) . ?
N5B C36B 1.5005(11) . ?
C38B H38A 0.9900 . ?
C38B H38B 0.9900 . ?
C38B C39B 1.5002(11) . ?
C36B H36A 0.9900 . ?
C36B H36B 0.9900 . ?
C36B C37B 1.4998(11) . ?
C39B H39A 0.9802 . ?
C39B H39B 0.9804 . ?
C39B H39C 0.9799 . ?
C37B H37A 0.9800 . ?
C37B H37B 0.9800 . ?
C37B H37C 0.9800 . ?
C38A H38C 0.9900 . ?
C38A H38D 0.9900 . ?
C38A C39A 1.4998(10) . ?
C39A H39D 0.9800 . ?
C39A H39F 0.9800 . ?
C39A H39E 0.9800 . ?
C41A H41D 0.9800 . ?
C41A H41E 0.9800 . ?
C41A H41F 0.9800 . ?
C31 H31A 0.9900 . ?
C31 H31B 0.9900 . ?
C31 C30 1.510(14) . ?
C31 C29 1.496(11) 7_576 ?
C30 H30A 0.9900 . ?
C30 H30B 0.9900 . ?
C30 C29 1.497(14) . ?
C29 H29A 0.9900 . ?
C29 H29B 0.9900 . ?

loop_
_geom_torsion_atom_site_label_1
_geom_torsion_atom_site_label_2
_geom_torsion_atom_site_label_3
_geom_torsion_atom_site_label_4
_geom_torsion
_geom_torsion_site_symmetry_1
_geom_torsion_site_symmetry_2
_geom_torsion_site_symmetry_3
_geom_torsion_site_symmetry_4
_geom_torsion_publ_flag
Eu1 O2 C4 C5 -151.9(2) . . . . ?
Eu1 O2 C4 C3 26.0(4) . . . . ?
Eu1 O3 C25 C24 -141.3(2) . . . . ?
Eu1 O3 C25 C26 35.3(4) . . . . ?
Eu1 O1 C2 C3 -19.5(5) . . . . ?
Eu1 O1 C2 C1 160.2(2) . . . . ?
Eu1 O4 C27 C26 -23.8(5) . . . . ?
Eu1 O4 C27 C28 158.0(2) . . . . ?
O2 C4 C3 C2 -1.6(5) . . . . ?
O3 C25 C26 C27 -0.7(5) . . . . ?
O1 C2 C1 F2 -170.4(4) . . . . ?
O1 C2 C1 F1 -48.3(4) . . . . ?
O1 C2 C1 F3 67.7(4) . . . . ?
O4 C27 C26 C25 -4.3(6) . . . . ?
O4 C27 C28 F6 -44.2(4) . . . . ?
O4 C27 C28 F4 -165.9(3) . . . . ?
O4 C27 C28 F5 74.5(4) . . . . ?
C5 C10 C11 C20 -130.8(3) . . . . ?
C5 C10 C11 C12 115.1(3) . . . . ?
C5 C10 C9 C8 -0.8(5) . . . . ?
C5 C10 C9 C18 -177.2(3) . . . . ?
C5 C4 C3 C2 176.2(3) . . . . ?
C5 C6 C7 C8 0.4(5) . . . . ?
C10 C5 C4 O2 44.5(4) . . . . ?
C10 C5 C4 C3 -133.5(3) . . . . ?
C10 C5 C6 C7 -0.7(4) . . . . ?
C10 C9 C8 C7 0.4(5) . . . . ?
C10 C9 C18 C19 -48.9(4) . . . . ?
C10 C9 C18 C15 64.3(3) . . . . ?
C20 C24 C25 O3 32.9(4) . . . . ?
C20 C24 C25 C26 -143.8(3) . . . . ?
C20 C24 C23 C22 1.4(5) . . . . ?
C20 C19 C21 C22 -2.5(5) . . . . ?
C20 C19 C18 C15 -66.0(3) . . . . ?
C20 C19 C18 C9 47.5(4) . . . . ?
C4 C5 C10 C11 8.1(4) . . . . ?
C4 C5 C10 C9 -177.5(3) . . . . ?
C4 C5 C6 C7 177.7(3) . . . . ?
C4 C3 C2 O1 -0.5(5) . . . . ?
C4 C3 C2 C1 179.8(3) . . . . ?
C24 C20 C11 C10 124.2(3) . . . . ?
C24 C20 C11 C12 -122.2(3) . . . . ?
C24 C20 C19 C21 8.2(5) . . . . ?
C24 C20 C19 C18 -175.4(3) . . . . ?
C24 C25 C26 C27 175.9(3) . . . . ?
C24 C23 C22 C21 4.3(5) . . . . ?
C3 C2 C1 F2 9.4(5) . . . . ?
C3 C2 C1 F1 131.4(4) . . . . ?
C3 C2 C1 F3 -112.6(4) . . . . ?
C13 C12 C11 C10 -62.4(3) . . . . ?
C13 C12 C11 C20 -178.7(2) . . . . ?
C13 C12 C15 C17 -123.1(3) . . . . ?
C13 C12 C15 C16 -0.3(4) . . . . ?
C13 C12 C15 C18 118.6(3) . . . . ?
C25 C24 C23 C22 -173.2(3) . . . . ?
C12 C15 C18 C19 58.8(3) . . . . ?
C12 C15 C18 C9 -58.5(3) . . . . ?
C11 C10 C9 C8 174.3(3) . . . . ?
C11 C10 C9 C18 -2.1(4) . . . . ?
C11 C20 C24 C25 -12.7(5) . . . . ?
C11 C20 C24 C23 172.7(3) . . . . ?
C11 C20 C19 C21 -172.0(3) . . . . ?
C11 C20 C19 C18 4.4(4) . . . . ?
C11 C12 C15 C17 118.4(3) . . . . ?
C11 C12 C15 C16 -118.9(3) . . . . ?
C11 C12 C15 C18 0.0(3) . . . . ?
C17 C15 C18 C19 -61.9(3) . . . . ?
C17 C15 C18 C9 -179.3(3) . . . . ?
C19 C20 C24 C25 167.0(3) . . . . ?
C19 C20 C24 C23 -7.5(4) . . . . ?
C19 C20 C11 C10 -55.6(3) . . . . ?
C19 C20 C11 C12 58.0(3) . . . . ?
C19 C21 C22 C23 -3.7(5) . . . . ?
C6 C5 C10 C11 -173.5(3) . . . . ?
C6 C5 C10 C9 1.0(4) . . . . ?
C6 C5 C4 O2 -133.9(3) . . . . ?
C6 C5 C4 C3 48.1(4) . . . . ?
C15 C12 C11 C10 58.2(3) . . . . ?
C15 C12 C11 C20 -58.1(3) . . . . ?
C23 C24 C25 O3 -152.7(3) . . . . ?
C23 C24 C25 C26 30.6(4) . . . . ?
C26 C27 C28 F6 137.4(3) . . . . ?
C26 C27 C28 F4 15.6(5) . . . . ?
C26 C27 C28 F5 -103.9(4) . . . . ?
C9 C10 C11 C20 54.4(3) . . . . ?
C9 C10 C11 C12 -59.7(3) . . . . ?
C9 C8 C7 C6 -0.2(5) . . . . ?
C14 C12 C11 C10 179.8(2) . . . . ?
C14 C12 C11 C20 63.6(3) . . . . ?
C14 C12 C15 C17 -0.4(4) . . . . ?
C14 C12 C15 C16 122.3(3) . . . . ?
C14 C12 C15 C18 -118.8(3) . . . . ?
C21 C19 C18 C15 110.3(3) . . . . ?
C21 C19 C18 C9 -136.3(3) . . . . ?
C8 C9 C18 C19 134.9(3) . . . . ?
C8 C9 C18 C15 -111.8(3) . . . . ?
C16 C15 C18 C19 -179.9(3) . . . . ?
C16 C15 C18 C9 62.7(3) . . . . ?
C18 C19 C21 C22 -178.5(3) . . . . ?
C18 C9 C8 C7 176.4(3) . . . . ?
C28 C27 C26 C25 173.9(3) . . . . ?
C34 C33 C32 O5 -31.2(7) . . . . ?
C33 C34 C35 O5 -26.6(7) . . . . ?
C35 O5 C32 C33 15.7(8) . . . . ?
C35 C34 C33 C32 34.4(7) . . . . ?
C32 O5 C35 C34 7.1(8) . . . . ?
C41B C40B N5B C38B 95(3) . . . . ?
C41B C40B N5B C36B -22(3) . . . . ?
C40A N5A C36A C37A -160.6(12) . . . . ?
C40A N5A C38A C39A -54.2(16) . . . . ?
C36A N5A C40A C41A 173.6(12) . . . . ?
C36A N5A C38A C39A 72.8(14) . . . . ?
C40B N5B C38B C39B -98(2) . . . . ?
C40B N5B C36B C37B -68(3) . . . . ?
C38B N5B C36B C37B 177(2) . . . . ?
C36B N5B C38B C39B 27(3) . . . . ?
C38A N5A C40A C41A -59.0(15) . . . . ?
C38A N5A C36A C37A 69.2(14) . . . . ?
C31 C30 C29 C31 -55.4(12) . . . 7_576 ?
C29 C31 C30 C29 53.7(12) 7_576 . . . ?
